data_7212026
loop_
_publ_author_name
'Bujak, Maciej'
'Katrusiak, Andrzej'

_publ_section_title
;
 Molecular association in low-temperature and high-pressure polymorphs of
 1,1,1,2-tetrachloroethane
;
_journal_issue 4
_journal_name_full CrystEngComm
_journal_page_first 1263
_journal_paper_doi 10.1039/b918360d
_journal_volume 12
_journal_year 2010
_chemical_formula_moiety 'C2 H2 Cl4'
_chemical_formula_sum 'C2 H2 Cl4'
_chemical_formula_weight 167.84
_chemical_name_common 1,1,2,2-tetrachloroethane
_chemical_name_systematic
;
1,1,2,2-tetrachloroethane
;
_space_group_IT_number 14
_symmetry_cell_setting monoclinic
_symmetry_space_group_name_Hall '-P 2ybc'
_symmetry_space_group_name_H-M 'P 1 21/c 1'
_atom_sites_solution_hydrogens geom
_atom_sites_solution_primary direct
_atom_sites_solution_secondary difmap
_audit_creation_method SHELXL-97
_cell_angle_alpha 90.00
_cell_angle_beta 110.60(4)
_cell_angle_gamma 90.00
_cell_formula_units_Z 4
_cell_length_a 5.5937(14)
_cell_length_b 11.586(6)
_cell_length_c 8.336(5)
_cell_measurement_reflns_used 2858
_cell_measurement_temperature 295(2)
_cell_measurement_theta_max 28.90
_cell_measurement_theta_min 3.14
_cell_volume 505.7(4)
_computing_cell_refinement 'CrysAlisRED (Oxford Diffraction, 2007)'
_computing_data_collection 'CrysAlisCCD (Oxford Diffraction, 2007)'
_computing_data_reduction 'CrysAlisRED (Oxford Diffraction, 2007); REDSHABS (Katrusiak, A. 2003)'
_computing_molecular_graphics 'SHELXTL (Sheldrick, 1990)'
_computing_publication_material 'SHELXL--97 (Sheldrick, 1997)'
_computing_structure_refinement 'SHELXL--97 (Sheldrick, 1997)'
_computing_structure_solution 'SHELXS--97 (Sheldrick, 1997)'
_diffrn_ambient_environment 'diamond-anvil cell'
_diffrn_ambient_pressure 2550000
_diffrn_ambient_temperature 295(2)
_diffrn_measured_fraction_theta_full 0.503
_diffrn_measured_fraction_theta_max 0.503
_diffrn_measurement_device_type 'KM-4 CCD'
_diffrn_measurement_method '\f- and \w-scans'
_diffrn_radiation_monochromator graphite
_diffrn_radiation_source 'fine-focus sealed tube'
_diffrn_radiation_type MoK\a
_diffrn_radiation_wavelength 0.71073
_diffrn_reflns_av_R_equivalents 0.2712
_diffrn_reflns_av_sigmaI/netI 0.1002
_diffrn_reflns_limit_h_max 6
_diffrn_reflns_limit_h_min -6
_diffrn_reflns_limit_k_max 11
_diffrn_reflns_limit_k_min -11
_diffrn_reflns_limit_l_max 8
_diffrn_reflns_limit_l_min -8
_diffrn_reflns_number 3193
_diffrn_reflns_theta_full 24.90
_diffrn_reflns_theta_max 24.90
_diffrn_reflns_theta_min 3.15
_diffrn_standards_decay_% 0
_diffrn_standards_interval_count 0
_diffrn_standards_number 0
_exptl_absorpt_coefficient_mu 2.164
_exptl_absorpt_correction_T_max 0.59
_exptl_absorpt_correction_T_min 0.54
_exptl_absorpt_correction_type numerical
_exptl_absorpt_process_details
;
Correction for absorption of the diamond-anvil cell and the sample
were made using program REDSHABS (Katrusiak, A. (2003) REDSHABS. Adam
Mickiewicz University Pozna\'n; Katrusiak, A. (2004) Z. Kristallogr.
219, 461-467).
;
_exptl_crystal_colour colourless
_exptl_crystal_density_diffrn 2.204
_exptl_crystal_density_method 'not measured'
_exptl_crystal_description cylinder
_exptl_crystal_F_000 328
_exptl_crystal_size_max 0.43
_exptl_crystal_size_mid 0.43
_exptl_crystal_size_min 0.25
_refine_diff_density_max 0.746
_refine_diff_density_min -0.541
_refine_diff_density_rms 0.178
_refine_ls_extinction_method none
_refine_ls_goodness_of_fit_ref 1.154
_refine_ls_hydrogen_treatment constr
_refine_ls_matrix_type full
_refine_ls_number_parameters 55
_refine_ls_number_reflns 443
_refine_ls_number_restraints 12
_refine_ls_restrained_S_all 1.140
_refine_ls_R_factor_all 0.0973
_refine_ls_R_factor_gt 0.0901
_refine_ls_shift/su_max 0.000
_refine_ls_shift/su_mean 0.000
_refine_ls_structure_factor_coef Fsqd
_refine_ls_weighting_details 'calc w=1/[\s^2^(Fo^2^)+(0.1535P)^2^+0.9252P] where P=(Fo^2^+2Fc^2^)/3'
_refine_ls_weighting_scheme calc
_refine_ls_wR_factor_gt 0.2272
_refine_ls_wR_factor_ref 0.2365
_reflns_number_gt 404
_reflns_number_total 443
_reflns_threshold_expression >2sigma(I)
_cod_data_source_file b918360d.txt
_cod_data_source_block 1112TCE_255GPa
_cod_original_sg_symbol_H-M 'P 21/c'
_cod_database_code 7212026

loop_
_symmetry_equiv_pos_as_xyz
'x, y, z'
'-x, y+1/2, -z+1/2'
'-x, -y, -z'
'x, -y-1/2, z-1/2'

loop_
_atom_site_label
_atom_site_type_symbol
_atom_site_fract_x
_atom_site_fract_y
_atom_site_fract_z
_atom_site_U_iso_or_equiv
_atom_site_adp_type
_atom_site_occupancy
_atom_site_symmetry_multiplicity
_atom_site_calc_flag
_atom_site_refinement_flags
Cl1 Cl 0.4258(4) 0.7769(3) 0.3145(4) 0.0417(11) Uani 1 1 d .
Cl2 Cl 0.0091(4) 0.6591(3) 0.0610(3) 0.0402(11) Uani 1 1 d .
Cl3 Cl 0.5118(4) 0.5567(2) 0.1910(4) 0.0402(10) Uani 1 1 d .
Cl4 Cl 0.1140(4) 0.4442(2) 0.3426(4) 0.0379(10) Uani 1 1 d .
C1 C 0.2885(14) 0.6432(9) 0.2431(14) 0.030(2) Uani 1 1 d U
C2 C 0.2214(17) 0.5857(10) 0.3882(16) 0.039(3) Uani 1 1 d U
H21 H 0.0902 0.6310 0.4100 0.047 Uiso 1 1 calc R
H22 H 0.3715 0.5862 0.4918 0.047 Uiso 1 1 calc R

loop_
_atom_site_aniso_label
_atom_site_aniso_U_11
_atom_site_aniso_U_22
_atom_site_aniso_U_33
_atom_site_aniso_U_23
_atom_site_aniso_U_13
_atom_site_aniso_U_12
Cl1 0.0360(14) 0.036(3) 0.049(3) -0.0052(9) 0.0109(13) -0.0064(10)
Cl2 0.0290(13) 0.048(3) 0.038(3) 0.0075(9) 0.0047(13) -0.0045(9)
Cl3 0.0434(14) 0.035(3) 0.055(3) 0.0037(10) 0.0329(15) 0.0069(10)
Cl4 0.0381(14) 0.037(3) 0.043(3) -0.0008(9) 0.0198(14) -0.0084(10)
C1 0.017(4) 0.032(9) 0.041(9) 0.005(3) 0.010(4) 0.002(4)
C2 0.030(4) 0.035(10) 0.054(10) -0.005(4) 0.017(5) -0.011(4)

loop_
_atom_type_symbol
_atom_type_description
_atom_type_scat_dispersion_real
_atom_type_scat_dispersion_imag
_atom_type_scat_source
C C 0.0033 0.0016 'International Tables Vol C Tables 4.2.6.8 and 6.1.1.4'
H H 0.0000 0.0000 'International Tables Vol C Tables 4.2.6.8 and 6.1.1.4'
Cl Cl 0.1484 0.1585 'International Tables Vol C Tables 4.2.6.8 and 6.1.1.4'

loop_
_geom_angle_atom_site_label_1
_geom_angle_atom_site_label_2
_geom_angle_atom_site_label_3
_geom_angle
C2 C1 Cl1 108.5(8)
C2 C1 Cl2 109.5(6)
Cl1 C1 Cl2 110.6(5)
C2 C1 Cl3 109.7(7)
Cl1 C1 Cl3 108.9(4)
Cl2 C1 Cl3 109.6(6)
C1 C2 Cl4 113.4(8)
C1 C2 H21 108.9
Cl4 C2 H21 108.9
C1 C2 H22 108.9
Cl4 C2 H22 108.9
H21 C2 H22 107.7

loop_
_geom_bond_atom_site_label_1
_geom_bond_atom_site_label_2
_geom_bond_distance
Cl1 C1 1.739(11)
Cl2 C1 1.764(9)
Cl3 C1 1.770(10)
Cl4 C2 1.741(11)
C1 C2 1.537(15)
C2 H21 0.9700
C2 H22 0.9700

loop_
_geom_torsion_atom_site_label_1
_geom_torsion_atom_site_label_2
_geom_torsion_atom_site_label_3
_geom_torsion_atom_site_label_4
_geom_torsion
Cl1 C1 C2 Cl4 -173.4(5)
Cl2 C1 C2 Cl4 65.7(8)
Cl3 C1 C2 Cl4 -54.6(8)
